data_7705444
loop_
_publ_author_name
'Guddorf, Benedikt J.'
'Hepp, Alexander'
'Daniliuc, Constantin'
'Stephan, Douglas W.'
'Lips, Felicitas'

_publ_section_title
;
 An intermolecular FLP System derived from an NHC-coordinated
 trisilacyclopropylidene.
;
_journal_issue 38
_journal_name_full 'Dalton transactions (Cambridge, England : 2003)'
_journal_page_first 13386
_journal_page_last 13392
_journal_paper_doi 10.1039/d0dt02797a
_journal_volume 49
_journal_year 2020
_chemical_formula_sum 'C68 H74 B F12 N2 O Si3'
_chemical_formula_weight 1258.37
_space_group_crystal_system triclinic
_space_group_IT_number 2
_space_group_name_Hall '-P 1'
_space_group_name_H-M_alt 'P -1'
_atom_sites_solution_hydrogens geom
_audit_creation_method 'APEX3 v2016.1-0'
_audit_update_record
;
2020-08-10 deposited with the CCDC.	2020-09-15 downloaded from the CCDC.
;
_cell_angle_alpha 85.936(2)
_cell_angle_beta 75.667(2)
_cell_angle_gamma 84.697(2)
_cell_formula_units_Z 2
_cell_length_a 12.0609(7)
_cell_length_b 12.8451(9)
_cell_length_c 22.3125(14)
_cell_measurement_reflns_used 4707
_cell_measurement_temperature 100.(2)
_cell_measurement_theta_max 26.4847
_cell_measurement_theta_min 2.5039
_cell_volume 3330.7(4)
_computing_cell_refinement 'SAINT V8.37A (Bruker AXS Inc., 2015)'
_computing_data_collection
;

APEX3 v2016.1-0 (Bruker AXS Inc., 2016)
;
_computing_data_reduction 'SAINT V8.37A (Bruker AXS Inc., 2015)'
_computing_molecular_graphics 'XP (Sheldrick, 2014)'
_computing_publication_material 'SHELXL-2014/7 (Sheldrick, 2014)'
_computing_structure_refinement 'SHELXL-2014/7 (Sheldrick, 2014)'
_computing_structure_solution 'SHELXL-2014/7 (Sheldrick, 2014)'
_diffrn_ambient_temperature 100.(2)
_diffrn_detector_area_resol_mean 7.3910
_diffrn_measured_fraction_theta_full 0.999
_diffrn_measured_fraction_theta_max 0.999
_diffrn_measurement_device_type 'Bruker D8 Venture PHOTON 100 CMOS'
_diffrn_measurement_method 'omega and phi scans'
_diffrn_radiation_monochromator 'MX mirror'
_diffrn_radiation_type 'Mo K\a'
_diffrn_radiation_wavelength 0.71073
_diffrn_reflns_av_R_equivalents 0.1463
_diffrn_reflns_av_unetI/netI 0.1177
_diffrn_reflns_limit_h_max 14
_diffrn_reflns_limit_h_min -14
_diffrn_reflns_limit_k_max 15
_diffrn_reflns_limit_k_min -15
_diffrn_reflns_limit_l_max 26
_diffrn_reflns_limit_l_min -26
_diffrn_reflns_number 51547
_diffrn_reflns_theta_full 25.35
_diffrn_reflns_theta_max 25.35
_diffrn_reflns_theta_min 2.18
_diffrn_source 'Mo ImS'
_diffrn_source_type 'micro focus tube'
_exptl_absorpt_coefficient_mu 0.147
_exptl_absorpt_correction_T_max 0.99
_exptl_absorpt_correction_T_min 0.90
_exptl_absorpt_correction_type multi-scan
_exptl_absorpt_process_details
;
Bruker AXS (2014). SADABS, Version 2014/5, Bruker AXS Inc., Madison, Wisconsin,
USA.
;
_exptl_crystal_colour colourless
_exptl_crystal_density_diffrn 1.255
_exptl_crystal_density_method 'not measured'
_exptl_crystal_description needle
_exptl_crystal_F_000 1318
_exptl_crystal_size_max 0.219
_exptl_crystal_size_mid 0.083
_exptl_crystal_size_min 0.038
_refine_diff_density_max 0.383
_refine_diff_density_min -0.371
_refine_ls_extinction_method none
_refine_ls_goodness_of_fit_ref 1.049
_refine_ls_hydrogen_treatment constr
_refine_ls_matrix_type full
_refine_ls_number_parameters 830
_refine_ls_number_reflns 12199
_refine_ls_number_restraints 826
_refine_ls_restrained_S_all 1.021
_refine_ls_R_factor_all 0.1246
_refine_ls_R_factor_gt 0.0812
_refine_ls_shift/su_max 0.001
_refine_ls_shift/su_mean 0.000
_refine_ls_structure_factor_coef Fsqd
_refine_ls_weighting_details 'w=1/[\s^2^(Fo^2^)+(0.0469P)^2^+4.4449P] where P=(Fo^2^+2Fc^2^)/3'
_refine_ls_weighting_scheme calc
_refine_ls_wR_factor_gt 0.1482
_refine_ls_wR_factor_ref 0.1652
_reflns_number_gt 8179
_reflns_number_total 12199
_reflns_threshold_expression 'I > 2\s(I)'
_cod_data_source_file d0dt02797a2.cif
_cod_data_source_block dan9698
_cod_depositor_comments 'Adding full bibliography for 7705444.cif.'
_cod_database_code 7705444

loop_
_space_group_symop_operation_xyz
'x, y, z'
'-x, -y, -z'

loop_
_atom_site_type_symbol
_atom_site_label
_atom_site_fract_x
_atom_site_fract_y
_atom_site_fract_z
_atom_site_U_iso_or_equiv
_atom_site_adp_type
_atom_site_calc_flag
_atom_site_refinement_flags_adp
_atom_site_refinement_flags_occupancy
_atom_site_refinement_flags_posn
_atom_site_occupancy
_atom_site_disorder_assembly
_atom_site_disorder_group
B B1 0.2438(4) 0.4811(4) 0.8263(2) 0.0130(10) Uani d U . . 1.0 . .
N N1 0.0977(3) 0.8181(3) 0.88906(15) 0.0108(7) Uani d U . . 1.0 . .
N N2 0.2612(3) 0.7768(3) 0.91232(16) 0.0140(8) Uani d U . . 1.0 . .
O O1 0.2641(2) 0.5926(2) 0.80777(13) 0.0126(6) Uani d U . . 1.0 . .
Si Si1 0.27017(9) 0.71317(9) 0.78698(5) 0.0097(2) Uani d U . . 1.0 . .
Si Si2 0.41713(9) 0.82023(9) 0.73206(5) 0.0112(3) Uani d U . . 1.0 . .
Si Si3 0.23889(9) 0.81944(9) 0.70018(5) 0.0111(3) Uani d U . . 1.0 . .
C C1 0.2082(3) 0.7821(3) 0.86492(18) 0.0105(8) Uani d U . . 1.0 . .
C C2 0.0804(4) 0.8340(3) 0.95215(19) 0.0174(9) Uani d U . . 1.0 . .
C C3 0.1840(4) 0.8084(3) 0.96602(19) 0.0177(9) Uani d U . . 1.0 . .
C C4 0.0099(3) 0.8423(3) 0.8519(2) 0.0152(9) Uani d U . . 1.0 . .
H H4 0.045 0.8168 0.8095 0.018 Uiso calc U . R 1.0 . .
C C5 -0.0161(4) 0.9600(3) 0.8445(2) 0.0200(10) Uani d U . . 1.0 . .
H H5A -0.0559 0.9873 0.8847 0.03 Uiso calc U . R 1.0 . .
H H5B -0.0651 0.9749 0.8153 0.03 Uiso calc U . R 1.0 . .
H H5C 0.0558 0.9936 0.8286 0.03 Uiso calc U . R 1.0 . .
C C6 -0.0986(3) 0.7844(4) 0.8780(2) 0.0201(10) Uani d U . . 1.0 . .
H H6A -0.0779 0.716 0.8963 0.03 Uiso calc U . R 1.0 . .
H H6B -0.1356 0.7745 0.8446 0.03 Uiso calc U . R 1.0 . .
H H6C -0.1517 0.8256 0.9099 0.03 Uiso calc U . R 1.0 . .
C C7 -0.0325(4) 0.8635(4) 0.9949(2) 0.0250(11) Uani d U . . 1.0 . .
H H7A -0.0797 0.8035 1.0027 0.038 Uiso calc U . R 1.0 . .
H H7B -0.0718 0.9222 0.9759 0.038 Uiso calc U . R 1.0 . .
H H7C -0.0203 0.8841 1.034 0.038 Uiso calc U . R 1.0 . .
C C8 0.2087(4) 0.8119(4) 1.0276(2) 0.0306(12) Uani d U . . 1.0 . .
H H8A 0.2518 0.8728 1.0281 0.046 Uiso calc U . R 1.0 . .
H H8B 0.2543 0.7479 1.036 0.046 Uiso calc U . R 1.0 . .
H H8C 0.1363 0.8176 1.0595 0.046 Uiso calc U . R 1.0 . .
C C9 0.3868(3) 0.7468(3) 0.90656(19) 0.0141(9) Uani d U . . 1.0 . .
H H9 0.4233 0.7406 0.8614 0.017 Uiso calc U . R 1.0 . .
C C10 0.4453(4) 0.8316(4) 0.9290(2) 0.0205(10) Uani d U . . 1.0 . .
H H10A 0.4136 0.9007 0.917 0.031 Uiso calc U . R 1.0 . .
H H10B 0.528 0.8242 0.9102 0.031 Uiso calc U . R 1.0 . .
H H10C 0.432 0.8245 0.9742 0.031 Uiso calc U . R 1.0 . .
C C11 0.4086(4) 0.6408(4) 0.9384(2) 0.0217(10) Uani d U . . 1.0 . .
H H11A 0.3777 0.6447 0.9832 0.033 Uiso calc U . R 1.0 . .
H H11B 0.4914 0.6216 0.9296 0.033 Uiso calc U . R 1.0 . .
H H11C 0.3708 0.5878 0.9229 0.033 Uiso calc U . R 1.0 . .
C C21 0.5334(3) 0.7912(3) 0.65890(19) 0.0140(9) Uani d U . . 1.0 . .
C C22 0.5827(4) 0.8759(4) 0.6199(2) 0.0190(10) Uani d U . . 1.0 . .
C C23 0.6541(4) 0.8570(4) 0.5625(2) 0.0254(11) Uani d U . . 1.0 . .
H H23 0.6859 0.9148 0.5371 0.03 Uiso calc U . R 1.0 . .
C C24 0.6816(4) 0.7580(4) 0.5402(2) 0.0295(11) Uani d U . . 1.0 . .
C C25 0.6399(4) 0.6742(4) 0.5803(2) 0.0230(10) Uani d U . . 1.0 . .
H H25 0.6617 0.6048 0.5673 0.028 Uiso calc U . R 1.0 . .
C C26 0.5671(3) 0.6894(3) 0.63864(19) 0.0156(9) Uani d U . . 1.0 . .
C C27 0.5639(4) 0.9887(4) 0.6392(2) 0.0221(10) Uani d U . . 1.0 . .
H H27A 0.6174 1.0006 0.6642 0.033 Uiso calc U . R 1.0 . .
H H27B 0.4848 1.0021 0.6636 0.033 Uiso calc U . R 1.0 . .
H H27C 0.5772 1.0362 0.6022 0.033 Uiso calc U . R 1.0 . .
C C28 0.7515(5) 0.7399(5) 0.4748(2) 0.0447(16) Uani d U . . 1.0 . .
H H28A 0.7005 0.747 0.4464 0.067 Uiso calc U . R 1.0 . .
H H28B 0.7904 0.6694 0.4731 0.067 Uiso calc U . R 1.0 . .
H H28C 0.8087 0.7917 0.4624 0.067 Uiso calc U . R 1.0 . .
C C29 0.5295(4) 0.5932(3) 0.6786(2) 0.0199(10) Uani d U . . 1.0 . .
H H29A 0.5161 0.6084 0.7223 0.03 Uiso calc U . R 1.0 . .
H H29B 0.5895 0.5358 0.6688 0.03 Uiso calc U . R 1.0 . .
H H29C 0.4584 0.5727 0.6705 0.03 Uiso calc U . R 1.0 . .
C C31 0.4760(3) 0.9098(3) 0.77920(18) 0.0136(9) Uani d U . . 1.0 . .
C C32 0.5921(3) 0.8889(4) 0.78225(19) 0.0177(9) Uani d U . . 1.0 . .
C C33 0.6461(4) 0.9617(4) 0.8054(2) 0.0210(10) Uani d U . . 1.0 . .
H H33 0.7245 0.9471 0.806 0.025 Uiso calc U . R 1.0 . .
C C34 0.5890(4) 1.0563(4) 0.8278(2) 0.0228(10) Uani d U . . 1.0 . .
C C35 0.4725(4) 1.0726(3) 0.8292(2) 0.0208(10) Uani d U . . 1.0 . .
H H35 0.431 1.135 0.8455 0.025 Uiso calc U . R 1.0 . .
C C36 0.4155(4) 1.0001(3) 0.80733(19) 0.0166(9) Uani d U . . 1.0 . .
C C37 0.6597(4) 0.7866(4) 0.7638(2) 0.0221(10) Uani d U . . 1.0 . .
H H37A 0.6931 0.7896 0.719 0.033 Uiso calc U . R 1.0 . .
H H37B 0.6087 0.7295 0.7747 0.033 Uiso calc U . R 1.0 . .
H H37C 0.7213 0.7742 0.7856 0.033 Uiso calc U . R 1.0 . .
C C38 0.6499(5) 1.1358(4) 0.8513(2) 0.0348(13) Uani d U . . 1.0 . .
H H38A 0.6672 1.1935 0.8201 0.052 Uiso calc U . R 1.0 . .
H H38B 0.7215 1.1027 0.8595 0.052 Uiso calc U . R 1.0 . .
H H38C 0.6006 1.1631 0.8897 0.052 Uiso calc U . R 1.0 . .
C C39 0.2862(4) 1.0171(4) 0.8211(2) 0.0218(10) Uani d U . . 1.0 . .
H H39A 0.2532 0.9957 0.8644 0.033 Uiso calc U . R 1.0 . .
H H39B 0.2575 0.9753 0.7939 0.033 Uiso calc U . R 1.0 . .
H H39C 0.264 1.0914 0.8138 0.033 Uiso calc U . R 1.0 . .
C C41 0.2899(3) 0.7491(3) 0.62457(19) 0.0158(9) Uani d U . . 1.0 . .
C C42 0.3426(4) 0.8092(4) 0.5706(2) 0.0180(9) Uani d U . . 1.0 . .
C C43 0.3883(4) 0.7619(4) 0.5148(2) 0.0251(11) Uani d U . . 1.0 . .
H H43 0.4246 0.8033 0.4798 0.03 Uiso calc U . R 1.0 . .
C C44 0.3823(5) 0.6556(4) 0.5089(2) 0.0310(12) Uani d U . . 1.0 . .
C C45 0.3259(4) 0.5986(4) 0.5601(2) 0.0262(11) Uani d U . . 1.0 . .
H H45 0.318 0.5266 0.5562 0.031 Uiso calc U . R 1.0 . .
C C46 0.2798(4) 0.6420(3) 0.61754(19) 0.0168(9) Uani d U . . 1.0 . .
C C47 0.3483(4) 0.9264(3) 0.5710(2) 0.0201(10) Uani d U . . 1.0 . .
H H47A 0.4053 0.95 0.5343 0.03 Uiso calc U . R 1.0 . .
H H47B 0.3705 0.9433 0.6084 0.03 Uiso calc U . R 1.0 . .
H H47C 0.2729 0.9618 0.5706 0.03 Uiso calc U . R 1.0 . .
C C48 0.4322(6) 0.6061(5) 0.4473(2) 0.0498(17) Uani d U . . 1.0 . .
H H48A 0.4415 0.5299 0.454 0.075 Uiso calc U . R 1.0 . .
H H48B 0.5071 0.6326 0.4281 0.075 Uiso calc U . R 1.0 . .
H H48C 0.3803 0.6237 0.4199 0.075 Uiso calc U . R 1.0 . .
C C49 0.2213(4) 0.5685(3) 0.6692(2) 0.0195(10) Uani d U . . 1.0 . .
H H49A 0.2004 0.5076 0.6515 0.029 Uiso calc U . R 1.0 . .
H H49B 0.152 0.605 0.6939 0.029 Uiso calc U . R 1.0 . .
H H49C 0.2737 0.5452 0.6956 0.029 Uiso calc U . R 1.0 . .
C C51 0.1176(3) 0.9222(3) 0.69226(19) 0.0138(9) Uani d U . . 1.0 . .
C C52 0.1253(4) 1.0306(3) 0.6890(2) 0.0176(9) Uani d U . . 1.0 . .
C C53 0.0293(4) 1.0996(4) 0.6845(2) 0.0200(10) Uani d U . . 1.0 . .
H H53 0.0353 1.173 0.6836 0.024 Uiso calc U . R 1.0 . .
C C54 -0.0732(4) 1.0634(4) 0.6812(2) 0.0233(10) Uani d U . . 1.0 . .
C C55 -0.0797(4) 0.9559(4) 0.6820(2) 0.0205(10) Uani d U . . 1.0 . .
H H55 -0.1494 0.9299 0.6791 0.025 Uiso calc U . R 1.0 . .
C C56 0.0121(3) 0.8852(4) 0.68695(19) 0.0160(9) Uani d U . . 1.0 . .
C C57 0.2328(4) 1.0839(4) 0.6872(2) 0.0233(11) Uani d U . . 1.0 . .
H H57A 0.2905 1.0325 0.6985 0.035 Uiso calc U . R 1.0 . .
H H57B 0.2145 1.1397 0.7167 0.035 Uiso calc U . R 1.0 . .
H H57C 0.263 1.1139 0.6454 0.035 Uiso calc U . R 1.0 . .
C C58 -0.1750(4) 1.1395(4) 0.6763(3) 0.0345(13) Uani d U . . 1.0 . .
H H58A -0.1591 1.2102 0.684 0.052 Uiso calc U . R 1.0 . .
H H58B -0.2434 1.1186 0.7071 0.052 Uiso calc U . R 1.0 . .
H H58C -0.1881 1.1388 0.6347 0.052 Uiso calc U . R 1.0 . .
C C59 -0.0022(4) 0.7708(3) 0.6846(2) 0.0202(10) Uani d U . . 1.0 . .
H H59A -0.0814 0.7614 0.6834 0.03 Uiso calc U . R 1.0 . .
H H59B 0.0148 0.7331 0.7214 0.03 Uiso calc U . R 1.0 . .
H H59C 0.0506 0.7431 0.6473 0.03 Uiso calc U . R 1.0 . .
C C61 0.3542(3) 0.4108(3) 0.78394(19) 0.0127(9) Uani d U . . 1.0 . .
C C62 0.3530(3) 0.3443(3) 0.73828(19) 0.0136(9) Uani d U . . 1.0 . .
F F62 0.25401(19) 0.32988(19) 0.72200(11) 0.0176(5) Uani d U . . 1.0 . .
C C63 0.4495(4) 0.2884(3) 0.7054(2) 0.0178(9) Uani d U . . 1.0 . .
F F63 0.4402(2) 0.2240(2) 0.66146(12) 0.0271(6) Uani d U . . 1.0 . .
C C64 0.5560(4) 0.2981(4) 0.7148(2) 0.0210(10) Uani d U . . 1.0 . .
H H64 0.6228 0.2606 0.6918 0.025 Uiso calc U . R 1.0 . .
C C65 0.5609(3) 0.3651(4) 0.7593(2) 0.0189(10) Uani d U . . 1.0 . .
F F65 0.6643(2) 0.3804(2) 0.77008(13) 0.0298(7) Uani d U . . 1.0 . .
C C66 0.4640(3) 0.4193(3) 0.79197(19) 0.0149(9) Uani d U . . 1.0 . .
F F66 0.47871(19) 0.4849(2) 0.83385(11) 0.0210(6) Uani d U . . 1.0 . .
C C71 0.1187(3) 0.4458(3) 0.81940(19) 0.0135(9) Uani d U . . 1.0 . .
C C72 0.0926(3) 0.3429(3) 0.83035(18) 0.0134(9) Uani d U . . 1.0 . .
F F72 0.1712(2) 0.26988(18) 0.84511(11) 0.0189(6) Uani d U . . 1.0 . .
C C73 -0.0099(4) 0.3074(3) 0.8259(2) 0.0176(9) Uani d U . . 1.0 . .
F F73 -0.0241(2) 0.2036(2) 0.83509(12) 0.0255(6) Uani d U . . 1.0 . .
C C74 -0.0973(4) 0.3754(4) 0.8141(2) 0.0208(10) Uani d U . . 1.0 . .
H H74 -0.1685 0.352 0.8118 0.025 Uiso calc U . R 1.0 . .
C C75 -0.0760(4) 0.4792(4) 0.80585(19) 0.0177(9) Uani d U . . 1.0 . .
F F75 -0.1598(2) 0.5523(2) 0.79603(12) 0.0261(6) Uani d U . . 1.0 . .
C C76 0.0279(3) 0.5128(3) 0.80841(19) 0.0143(9) Uani d U . . 1.0 . .
F F76 0.03813(19) 0.61810(18) 0.80035(11) 0.0173(5) Uani d U . . 1.0 . .
C C81 0.2325(3) 0.4605(3) 0.90219(19) 0.0123(9) Uani d U . . 1.0 . .
C C82 0.2918(4) 0.3839(3) 0.9325(2) 0.0166(9) Uani d U . . 1.0 . .
F F82 0.3662(2) 0.31065(19) 0.90051(11) 0.0203(6) Uani d U . . 1.0 . .
C C83 0.2794(4) 0.3783(3) 0.9956(2) 0.0187(10) Uani d U . . 1.0 . .
F F83 0.3411(2) 0.3019(2) 1.02127(12) 0.0282(7) Uani d U . . 1.0 . .
C C84 0.2063(4) 0.4484(4) 1.0334(2) 0.0191(10) Uani d U . . 1.0 . .
H H84 0.1999 0.4459 1.0768 0.023 Uiso calc U . R 1.0 . .
C C85 0.1429(3) 0.5221(3) 1.00541(19) 0.0157(9) Uani d U . . 1.0 . .
F F85 0.0677(2) 0.5928(2) 1.03998(11) 0.0223(6) Uani d U . . 1.0 . .
C C86 0.1555(3) 0.5266(3) 0.9422(2) 0.0159(9) Uani d U . . 1.0 . .
F F86 0.08653(19) 0.59953(18) 0.91925(11) 0.0163(5) Uani d U . . 1.0 . .
C C91 0.8658(11) 0.4728(12) 0.6425(5) 0.067(4) Uani d U P D 0.75(2) A 1
H H91A 0.8839 0.4366 0.6795 0.101 Uiso calc U P R 0.75(2) A 1
H H91B 0.8459 0.5472 0.6499 0.101 Uiso calc U P R 0.75(2) A 1
H H91C 0.8007 0.4422 0.6333 0.101 Uiso calc U P R 0.75(2) A 1
C C92 0.9673(9) 0.4610(14) 0.5891(4) 0.074(3) Uani d U P D 0.75(2) A 1
H H92A 0.9876 0.3853 0.5833 0.089 Uiso calc U P R 0.75(2) A 1
H H92B 1.0327 0.49 0.5998 0.089 Uiso calc U P R 0.75(2) A 1
C C93 0.9534(10) 0.5128(12) 0.5279(4) 0.058(3) Uani d U P D 0.75(2) A 1
H H93A 0.8802 0.4934 0.5209 0.069 Uiso calc U P R 0.75(2) A 1
H H93B 0.9465 0.5896 0.5317 0.069 Uiso calc U P R 0.75(2) A 1
C C91A 0.882(3) 0.517(3) 0.6441(14) 0.064(9) Uani d U P D 0.25(2) A 2
H H91D 0.906 0.5535 0.6751 0.096 Uiso calc U P R 0.25(2) A 2
H H91E 0.8093 0.5506 0.6375 0.096 Uiso calc U P R 0.25(2) A 2
H H91F 0.8711 0.4436 0.6587 0.096 Uiso calc U P R 0.25(2) A 2
C C92A 0.972(3) 0.520(4) 0.5841(14) 0.077(7) Uani d U P D 0.25(2) A 2
H H92C 1.0454 0.4873 0.5918 0.092 Uiso calc U P R 0.25(2) A 2
H H92D 0.9837 0.5941 0.5707 0.092 Uiso calc U P R 0.25(2) A 2
C C93A 0.946(3) 0.466(4) 0.5316(15) 0.071(7) Uani d U P D 0.25(2) A 2
H H93C 0.8662 0.4818 0.528 0.085 Uiso calc U P R 0.25(2) A 2
H H93D 0.9643 0.3889 0.5341 0.085 Uiso calc U P R 0.25(2) A 2

loop_
_atom_site_aniso_label
_atom_site_aniso_U_11
_atom_site_aniso_U_22
_atom_site_aniso_U_33
_atom_site_aniso_U_12
_atom_site_aniso_U_13
_atom_site_aniso_U_23
B1 0.015(2) 0.008(2) 0.017(2) -0.0013(17) -0.0067(17) 0.0010(17)
N1 0.0147(16) 0.0040(17) 0.0146(16) -0.0019(13) -0.0047(13) -0.0006(13)
N2 0.0143(16) 0.0109(19) 0.0189(18) -0.0026(14) -0.0064(13) -0.0049(14)
O1 0.0146(14) 0.0055(14) 0.0184(15) -0.0015(11) -0.0053(12) -0.0001(11)
Si1 0.0094(5) 0.0064(6) 0.0145(6) -0.0014(4) -0.0045(4) -0.0012(5)
Si2 0.0098(5) 0.0077(6) 0.0170(6) -0.0009(4) -0.0047(4) -0.0007(5)
Si3 0.0115(6) 0.0057(6) 0.0176(6) -0.0001(4) -0.0064(5) -0.0011(5)
C1 0.0131(17) 0.0029(18) 0.0177(18) -0.0012(14) -0.0081(14) 0.0009(14)
C2 0.025(2) 0.010(2) 0.0178(19) -0.0051(16) -0.0050(16) -0.0051(16)
C3 0.027(2) 0.012(2) 0.015(2) -0.0044(18) -0.0054(16) -0.0018(17)
C4 0.0117(19) 0.013(2) 0.022(2) 0.0024(16) -0.0076(17) -0.0036(17)
C5 0.019(2) 0.014(2) 0.026(3) 0.0036(18) -0.0070(19) -0.0009(19)
C6 0.014(2) 0.019(3) 0.029(3) -0.0038(18) -0.0066(18) -0.004(2)
C7 0.024(2) 0.026(3) 0.023(2) -0.001(2) -0.0004(19) -0.008(2)
C8 0.031(3) 0.042(3) 0.020(2) 0.000(2) -0.010(2) -0.005(2)
C9 0.0116(19) 0.017(2) 0.015(2) -0.0032(16) -0.0053(16) -0.0001(17)
C10 0.025(2) 0.018(2) 0.025(2) -0.0126(19) -0.016(2) 0.0053(19)
C11 0.023(2) 0.018(2) 0.028(3) -0.0058(19) -0.012(2) 0.001(2)
C21 0.0113(19) 0.015(2) 0.016(2) 0.0000(16) -0.0058(16) 0.0015(16)
C22 0.014(2) 0.015(2) 0.028(2) -0.0024(17) -0.0062(17) 0.0030(18)
C23 0.025(2) 0.024(3) 0.023(2) 0.001(2) -0.0017(19) 0.0069(19)
C24 0.031(3) 0.033(3) 0.021(2) 0.003(2) -0.002(2) 0.003(2)
C25 0.022(2) 0.022(3) 0.023(2) 0.0076(19) -0.0039(18) -0.0031(18)
C26 0.016(2) 0.017(2) 0.014(2) 0.0027(17) -0.0042(16) -0.0017(16)
C27 0.024(2) 0.018(2) 0.024(2) -0.0048(19) -0.007(2) 0.0091(19)
C28 0.057(4) 0.043(4) 0.020(3) 0.007(3) 0.011(2) 0.003(2)
C29 0.021(2) 0.013(2) 0.024(2) 0.0001(18) -0.0015(19) -0.0054(18)
C31 0.0160(19) 0.014(2) 0.012(2) -0.0080(16) -0.0030(16) 0.0026(16)
C32 0.015(2) 0.021(2) 0.018(2) -0.0048(17) -0.0061(17) 0.0018(18)
C33 0.024(2) 0.022(2) 0.022(2) -0.0118(18) -0.0125(19) 0.0026(19)
C34 0.031(2) 0.021(2) 0.021(2) -0.0134(19) -0.0141(19) 0.0055(19)
C35 0.036(2) 0.008(2) 0.022(2) -0.0051(18) -0.0112(19) -0.0002(18)
C36 0.023(2) 0.014(2) 0.014(2) -0.0046(17) -0.0072(17) 0.0041(17)
C37 0.013(2) 0.024(3) 0.033(3) -0.0030(18) -0.0106(19) -0.005(2)
C38 0.047(3) 0.028(3) 0.039(3) -0.019(2) -0.024(3) 0.000(2)
C39 0.028(2) 0.014(2) 0.024(3) -0.0005(19) -0.0066(19) -0.004(2)
C41 0.014(2) 0.017(2) 0.017(2) -0.0002(17) -0.0048(16) -0.0019(16)
C42 0.019(2) 0.018(2) 0.018(2) -0.0007(17) -0.0060(17) 0.0014(17)
C43 0.036(3) 0.022(2) 0.017(2) -0.008(2) -0.0057(19) 0.0037(18)
C44 0.049(3) 0.025(3) 0.020(2) -0.007(2) -0.006(2) -0.0037(19)
C45 0.044(3) 0.016(2) 0.019(2) -0.004(2) -0.0073(19) -0.0049(18)
C46 0.017(2) 0.016(2) 0.019(2) 0.0005(17) -0.0088(17) -0.0004(17)
C47 0.020(2) 0.018(2) 0.022(2) -0.0056(18) -0.0059(19) 0.0044(19)
C48 0.081(5) 0.039(4) 0.022(3) -0.010(3) 0.004(3) -0.007(2)
C49 0.028(2) 0.013(2) 0.019(2) -0.0050(19) -0.0060(19) -0.0044(18)
C51 0.0136(19) 0.014(2) 0.014(2) 0.0056(16) -0.0056(16) -0.0029(16)
C52 0.019(2) 0.012(2) 0.022(2) 0.0009(17) -0.0069(18) -0.0001(17)
C53 0.023(2) 0.013(2) 0.023(2) 0.0004(17) -0.0053(18) 0.0026(19)
C54 0.021(2) 0.018(2) 0.029(3) 0.0010(18) -0.0072(19) 0.0044(19)
C55 0.015(2) 0.021(2) 0.024(2) -0.0023(17) -0.0055(18) 0.0092(19)
C56 0.016(2) 0.019(2) 0.013(2) -0.0009(17) -0.0041(17) 0.0028(17)
C57 0.027(2) 0.014(2) 0.033(3) -0.0054(19) -0.012(2) -0.001(2)
C58 0.025(3) 0.024(3) 0.051(3) 0.007(2) -0.009(2) 0.004(2)
C59 0.013(2) 0.021(2) 0.029(3) -0.0009(18) -0.0118(19) 0.0058(19)
C61 0.0160(19) 0.006(2) 0.016(2) -0.0003(15) -0.0043(15) 0.0035(16)
C62 0.0143(19) 0.008(2) 0.019(2) -0.0039(16) -0.0058(16) 0.0022(16)
F62 0.0168(12) 0.0136(14) 0.0243(14) -0.0020(10) -0.0064(10) -0.0077(11)
C63 0.018(2) 0.010(2) 0.022(2) 0.0006(17) 0.0013(17) -0.0049(18)
F63 0.0263(14) 0.0178(15) 0.0339(16) -0.0015(12) 0.0026(12) -0.0162(12)
C64 0.015(2) 0.015(2) 0.029(2) 0.0034(17) 0.0009(18) 0.0002(19)
C65 0.0117(19) 0.016(2) 0.028(2) -0.0009(17) -0.0062(17) 0.0068(18)
F65 0.0108(12) 0.0365(18) 0.0425(17) -0.0001(12) -0.0088(11) 0.0028(14)
C66 0.0137(19) 0.013(2) 0.019(2) -0.0019(16) -0.0064(16) 0.0017(17)
F66 0.0163(13) 0.0251(15) 0.0261(14) -0.0065(11) -0.0110(11) -0.0048(11)
C71 0.0136(19) 0.010(2) 0.016(2) -0.0001(15) -0.0010(16) -0.0014(16)
C72 0.0162(19) 0.011(2) 0.013(2) -0.0011(16) -0.0032(16) -0.0022(16)
F72 0.0202(13) 0.0083(13) 0.0283(14) -0.0001(10) -0.0074(11) 0.0021(11)
C73 0.023(2) 0.009(2) 0.019(2) -0.0050(16) -0.0009(17) -0.0030(17)
F73 0.0291(14) 0.0134(14) 0.0343(16) -0.0117(11) -0.0042(12) -0.0023(12)
C74 0.016(2) 0.024(2) 0.025(2) -0.0072(17) -0.0059(18) -0.0035(19)
C75 0.015(2) 0.021(2) 0.018(2) 0.0005(17) -0.0061(17) -0.0007(18)
F75 0.0157(13) 0.0268(16) 0.0385(16) 0.0056(11) -0.0144(12) -0.0016(13)
C76 0.0157(19) 0.011(2) 0.016(2) -0.0005(16) -0.0021(16) -0.0036(16)
F76 0.0171(12) 0.0103(13) 0.0250(14) -0.0015(10) -0.0065(10) 0.0022(10)
C81 0.0126(19) 0.007(2) 0.018(2) -0.0046(16) -0.0052(15) 0.0005(16)
C82 0.017(2) 0.012(2) 0.022(2) -0.0029(17) -0.0059(17) 0.0007(16)
F82 0.0238(13) 0.0120(13) 0.0244(14) 0.0048(11) -0.0073(11) 0.0016(11)
C83 0.019(2) 0.015(2) 0.024(2) -0.0052(18) -0.0094(17) 0.0060(17)
F83 0.0306(15) 0.0287(16) 0.0279(15) 0.0020(12) -0.0163(12) 0.0095(12)
C84 0.022(2) 0.021(2) 0.016(2) -0.0078(18) -0.0069(17) 0.0020(18)
C85 0.014(2) 0.014(2) 0.018(2) -0.0073(17) -0.0007(16) -0.0026(16)
F85 0.0254(14) 0.0219(15) 0.0181(13) -0.0016(11) -0.0015(11) -0.0054(11)
C86 0.012(2) 0.013(2) 0.023(2) -0.0022(17) -0.0054(16) -0.0005(17)
F86 0.0180(12) 0.0116(13) 0.0196(13) 0.0010(10) -0.0060(10) 0.0000(10)
C91 0.074(6) 0.082(9) 0.041(5) -0.005(6) -0.010(4) 0.012(5)
C92 0.082(5) 0.085(6) 0.054(4) -0.011(5) -0.013(4) 0.006(4)
C93 0.062(5) 0.068(6) 0.043(4) -0.011(5) -0.012(3) 0.006(4)
C91A 0.071(12) 0.062(15) 0.062(9) -0.019(10) -0.017(7) -0.006(8)
C92A 0.081(8) 0.078(9) 0.070(8) -0.006(6) -0.018(5) -0.002(6)
C93A 0.073(9) 0.072(9) 0.067(8) -0.001(6) -0.018(6) -0.004(6)

loop_
_atom_type_symbol
_atom_type_description
_atom_type_scat_dispersion_real
_atom_type_scat_dispersion_imag
_atom_type_scat_source
C C 0.0033 0.0016 'International Tables Vol C Tables 4.2.6.8 and 6.1.1.4'
H H 0.0000 0.0000 'International Tables Vol C Tables 4.2.6.8 and 6.1.1.4'
B B 0.0013 0.0007 'International Tables Vol C Tables 4.2.6.8 and 6.1.1.4'
N N 0.0061 0.0033 'International Tables Vol C Tables 4.2.6.8 and 6.1.1.4'
O O 0.0106 0.0060 'International Tables Vol C Tables 4.2.6.8 and 6.1.1.4'
F F 0.0171 0.0103 'International Tables Vol C Tables 4.2.6.8 and 6.1.1.4'
Si Si 0.0817 0.0704 'International Tables Vol C Tables 4.2.6.8 and 6.1.1.4'

loop_
_geom_angle_atom_site_label_1
_geom_angle_atom_site_label_2
_geom_angle_atom_site_label_3
_geom_angle_site_symmetry_1
_geom_angle_site_symmetry_3
_geom_angle
_geom_angle_publ_flag
O1 B1 C71 . . 114.5(3) ?
O1 B1 C61 . . 106.1(3) ?
C71 B1 C61 . . 112.2(3) ?
O1 B1 C81 . . 109.8(3) ?
C71 B1 C81 . . 101.9(3) ?
C61 B1 C81 . . 112.6(3) ?
C1 N1 C2 . . 110.3(3) ?
C1 N1 C4 . . 124.1(3) ?
C2 N1 C4 . . 125.5(3) ?
C1 N2 C3 . . 110.0(3) ?
C1 N2 C9 . . 125.1(3) ?
C3 N2 C9 . . 124.8(3) ?
B1 O1 Si1 . . 173.0(3) ?
O1 Si1 C1 . . 102.82(16) ?
O1 Si1 Si3 . . 135.48(12) ?
C1 Si1 Si3 . . 112.25(12) ?
O1 Si1 Si2 . . 135.27(12) ?
C1 Si1 Si2 . . 103.74(13) ?
Si3 Si1 Si2 . . 61.34(5) ?
C21 Si2 C31 . . 107.78(18) ?
C21 Si2 Si1 . . 128.49(15) ?
C31 Si2 Si1 . . 117.30(13) ?
C21 Si2 Si3 . . 104.22(13) ?
C31 Si2 Si3 . . 134.85(14) ?
Si1 Si2 Si3 . . 59.24(5) ?
C41 Si3 C51 . . 108.55(18) ?
C41 Si3 Si1 . . 112.47(14) ?
C51 Si3 Si1 . . 131.09(14) ?
C41 Si3 Si2 . . 101.23(13) ?
C51 Si3 Si2 . . 135.04(15) ?
Si1 Si3 Si2 . . 59.43(5) ?
N1 C1 N2 . . 106.0(3) ?
N1 C1 Si1 . . 127.6(3) ?
N2 C1 Si1 . . 124.2(3) ?
C3 C2 N1 . . 106.0(4) ?
C3 C2 C7 . . 128.6(4) ?
N1 C2 C7 . . 125.2(4) ?
C2 C3 N2 . . 107.6(4) ?
C2 C3 C8 . . 126.2(4) ?
N2 C3 C8 . . 126.2(4) ?
N1 C4 C5 . . 110.5(3) ?
N1 C4 C6 . . 112.5(3) ?
C5 C4 C6 . . 112.5(3) ?
N1 C4 H4 . . 107.0 ?
C5 C4 H4 . . 107.0 ?
C6 C4 H4 . . 107.0 ?
C4 C5 H5A . . 109.5 ?
C4 C5 H5B . . 109.5 ?
H5A C5 H5B . . 109.5 ?
C4 C5 H5C . . 109.5 ?
H5A C5 H5C . . 109.5 ?
H5B C5 H5C . . 109.5 ?
C4 C6 H6A . . 109.5 ?
C4 C6 H6B . . 109.5 ?
H6A C6 H6B . . 109.5 ?
C4 C6 H6C . . 109.5 ?
H6A C6 H6C . . 109.5 ?
H6B C6 H6C . . 109.5 ?
C2 C7 H7A . . 109.5 ?
C2 C7 H7B . . 109.5 ?
H7A C7 H7B . . 109.5 ?
C2 C7 H7C . . 109.5 ?
H7A C7 H7C . . 109.5 ?
H7B C7 H7C . . 109.5 ?
C3 C8 H8A . . 109.5 ?
C3 C8 H8B . . 109.5 ?
H8A C8 H8B . . 109.5 ?
C3 C8 H8C . . 109.5 ?
H8A C8 H8C . . 109.5 ?
H8B C8 H8C . . 109.5 ?
N2 C9 C11 . . 112.6(3) ?
N2 C9 C10 . . 111.9(3) ?
C11 C9 C10 . . 111.2(3) ?
N2 C9 H9 . . 106.9 ?
C11 C9 H9 . . 106.9 ?
C10 C9 H9 . . 106.9 ?
C9 C10 H10A . . 109.5 ?
C9 C10 H10B . . 109.5 ?
H10A C10 H10B . . 109.5 ?
C9 C10 H10C . . 109.5 ?
H10A C10 H10C . . 109.5 ?
H10B C10 H10C . . 109.5 ?
C9 C11 H11A . . 109.5 ?
C9 C11 H11B . . 109.5 ?
H11A C11 H11B . . 109.5 ?
C9 C11 H11C . . 109.5 ?
H11A C11 H11C . . 109.5 ?
H11B C11 H11C . . 109.5 ?
C26 C21 C22 . . 117.6(4) ?
C26 C21 Si2 . . 122.9(3) ?
C22 C21 Si2 . . 119.3(3) ?
C23 C22 C21 . . 119.9(4) ?
C23 C22 C27 . . 117.0(4) ?
C21 C22 C27 . . 123.0(4) ?
C22 C23 C24 . . 122.9(5) ?
C22 C23 H23 . . 118.5 ?
C24 C23 H23 . . 118.5 ?
C23 C24 C25 . . 117.1(4) ?
C23 C24 C28 . . 122.0(5) ?
C25 C24 C28 . . 120.9(5) ?
C26 C25 C24 . . 121.9(4) ?
C26 C25 H25 . . 119.0 ?
C24 C25 H25 . . 119.0 ?
C25 C26 C21 . . 120.2(4) ?
C25 C26 C29 . . 117.4(4) ?
C21 C26 C29 . . 122.4(4) ?
C22 C27 H27A . . 109.5 ?
C22 C27 H27B . . 109.5 ?
H27A C27 H27B . . 109.5 ?
C22 C27 H27C . . 109.5 ?
H27A C27 H27C . . 109.5 ?
H27B C27 H27C . . 109.5 ?
C24 C28 H28A . . 109.5 ?
C24 C28 H28B . . 109.5 ?
H28A C28 H28B . . 109.5 ?
C24 C28 H28C . . 109.5 ?
H28A C28 H28C . . 109.5 ?
H28B C28 H28C . . 109.5 ?
C26 C29 H29A . . 109.5 ?
C26 C29 H29B . . 109.5 ?
H29A C29 H29B . . 109.5 ?
C26 C29 H29C . . 109.5 ?
H29A C29 H29C . . 109.5 ?
H29B C29 H29C . . 109.5 ?
C36 C31 C32 . . 117.5(4) ?
C36 C31 Si2 . . 124.8(3) ?
C32 C31 Si2 . . 117.6(3) ?
C33 C32 C31 . . 120.1(4) ?
C33 C32 C37 . . 117.3(4) ?
C31 C32 C37 . . 122.5(4) ?
C32 C33 C34 . . 122.1(4) ?
C32 C33 H33 . . 118.9 ?
C34 C33 H33 . . 118.9 ?
C35 C34 C33 . . 117.4(4) ?
C35 C34 C38 . . 121.2(4) ?
C33 C34 C38 . . 121.4(4) ?
C36 C35 C34 . . 121.7(4) ?
C36 C35 H35 . . 119.1 ?
C34 C35 H35 . . 119.1 ?
C35 C36 C31 . . 120.6(4) ?
C35 C36 C39 . . 116.8(4) ?
C31 C36 C39 . . 122.3(4) ?
C32 C37 H37A . . 109.5 ?
C32 C37 H37B . . 109.5 ?
H37A C37 H37B . . 109.5 ?
C32 C37 H37C . . 109.5 ?
H37A C37 H37C . . 109.5 ?
H37B C37 H37C . . 109.5 ?
C34 C38 H38A . . 109.5 ?
C34 C38 H38B . . 109.5 ?
H38A C38 H38B . . 109.5 ?
C34 C38 H38C . . 109.5 ?
H38A C38 H38C . . 109.5 ?
H38B C38 H38C . . 109.5 ?
C36 C39 H39A . . 109.5 ?
C36 C39 H39B . . 109.5 ?
H39A C39 H39B . . 109.5 ?
C36 C39 H39C . . 109.5 ?
H39A C39 H39C . . 109.5 ?
H39B C39 H39C . . 109.5 ?
C46 C41 C42 . . 117.2(4) ?
C46 C41 Si3 . . 125.5(3) ?
C42 C41 Si3 . . 117.4(3) ?
C43 C42 C41 . . 120.6(4) ?
C43 C42 C47 . . 117.4(4) ?
C41 C42 C47 . . 122.0(4) ?
C42 C43 C44 . . 121.9(4) ?
C42 C43 H43 . . 119.1 ?
C44 C43 H43 . . 119.1 ?
C45 C44 C43 . . 117.5(4) ?
C45 C44 C48 . . 121.6(5) ?
C43 C44 C48 . . 120.8(5) ?
C44 C45 C46 . . 122.9(5) ?
C44 C45 H45 . . 118.6 ?
C46 C45 H45 . . 118.6 ?
C45 C46 C41 . . 119.8(4) ?
C45 C46 C49 . . 116.2(4) ?
C41 C46 C49 . . 124.0(4) ?
C42 C47 H47A . . 109.5 ?
C42 C47 H47B . . 109.5 ?
H47A C47 H47B . . 109.5 ?
C42 C47 H47C . . 109.5 ?
H47A C47 H47C . . 109.5 ?
H47B C47 H47C . . 109.5 ?
C44 C48 H48A . . 109.5 ?
C44 C48 H48B . . 109.5 ?
H48A C48 H48B . . 109.5 ?
C44 C48 H48C . . 109.5 ?
H48A C48 H48C . . 109.5 ?
H48B C48 H48C . . 109.5 ?
C46 C49 H49A . . 109.5 ?
C46 C49 H49B . . 109.5 ?
H49A C49 H49B . . 109.5 ?
C46 C49 H49C . . 109.5 ?
H49A C49 H49C . . 109.5 ?
H49B C49 H49C . . 109.5 ?
C52 C51 C56 . . 117.6(4) ?
C52 C51 Si3 . . 125.0(3) ?
C56 C51 Si3 . . 117.3(3) ?
C51 C52 C53 . . 120.2(4) ?
C51 C52 C57 . . 125.2(4) ?
C53 C52 C57 . . 114.5(4) ?
C54 C53 C52 . . 121.8(4) ?
C54 C53 H53 . . 119.1 ?
C52 C53 H53 . . 119.1 ?
C53 C54 C55 . . 118.1(4) ?
C53 C54 C58 . . 120.6(4) ?
C55 C54 C58 . . 121.3(4) ?
C56 C55 C54 . . 122.1(4) ?
C56 C55 H55 . . 118.9 ?
C54 C55 H55 . . 118.9 ?
C55 C56 C51 . . 120.1(4) ?
C55 C56 C59 . . 117.9(4) ?
C51 C56 C59 . . 122.0(4) ?
C52 C57 H57A . . 109.5 ?
C52 C57 H57B . . 109.5 ?
H57A C57 H57B . . 109.5 ?
C52 C57 H57C . . 109.5 ?
H57A C57 H57C . . 109.5 ?
H57B C57 H57C . . 109.5 ?
C54 C58 H58A . . 109.5 ?
C54 C58 H58B . . 109.5 ?
H58A C58 H58B . . 109.5 ?
C54 C58 H58C . . 109.5 ?
H58A C58 H58C . . 109.5 ?
H58B C58 H58C . . 109.5 ?
C56 C59 H59A . . 109.5 ?
C56 C59 H59B . . 109.5 ?
H59A C59 H59B . . 109.5 ?
C56 C59 H59C . . 109.5 ?
H59A C59 H59C . . 109.5 ?
H59B C59 H59C . . 109.5 ?
C62 C61 C66 . . 113.1(4) ?
C62 C61 B1 . . 127.7(4) ?
C66 C61 B1 . . 119.2(4) ?
F62 C62 C61 . . 121.4(3) ?
F62 C62 C63 . . 114.9(4) ?
C61 C62 C63 . . 123.7(4) ?
F63 C63 C64 . . 118.5(4) ?
F63 C63 C62 . . 119.8(4) ?
C64 C63 C62 . . 121.7(4) ?
C63 C64 C65 . . 116.2(4) ?
C63 C64 H64 . . 121.9 ?
C65 C64 H64 . . 121.9 ?
F65 C65 C66 . . 119.2(4) ?
F65 C65 C64 . . 119.5(4) ?
C66 C65 C64 . . 121.3(4) ?
F66 C66 C65 . . 116.5(4) ?
F66 C66 C61 . . 119.6(4) ?
C65 C66 C61 . . 123.9(4) ?
C72 C71 C76 . . 113.2(4) ?
C72 C71 B1 . . 120.5(4) ?
C76 C71 B1 . . 126.1(4) ?
F72 C72 C71 . . 119.4(4) ?
F72 C72 C73 . . 116.6(4) ?
C71 C72 C73 . . 124.0(4) ?
F73 C73 C74 . . 119.9(4) ?
F73 C73 C72 . . 118.8(4) ?
C74 C73 C72 . . 121.3(4) ?
C73 C74 C75 . . 116.1(4) ?
C73 C74 H74 . . 121.9 ?
C75 C74 H74 . . 121.9 ?
F75 C75 C74 . . 119.8(4) ?
F75 C75 C76 . . 118.3(4) ?
C74 C75 C76 . . 121.8(4) ?
F76 C76 C75 . . 116.4(4) ?
F76 C76 C71 . . 120.1(4) ?
C75 C76 C71 . . 123.5(4) ?
C86 C81 C82 . . 113.4(4) ?
C86 C81 B1 . . 118.1(3) ?
C82 C81 B1 . . 128.4(4) ?
F82 C82 C83 . . 116.0(4) ?
F82 C82 C81 . . 120.9(4) ?
C83 C82 C81 . . 123.1(4) ?
F83 C83 C82 . . 119.3(4) ?
F83 C83 C84 . . 119.0(4) ?
C82 C83 C84 . . 121.7(4) ?
C85 C84 C83 . . 116.8(4) ?
C85 C84 H84 . . 121.6 ?
C83 C84 H84 . . 121.6 ?
F85 C85 C84 . . 120.0(4) ?
F85 C85 C86 . . 119.0(4) ?
C84 C85 C86 . . 121.0(4) ?
F86 C86 C85 . . 116.6(4) ?
F86 C86 C81 . . 119.5(4) ?
C85 C86 C81 . . 123.9(4) ?
C92 C91 H91A . . 109.5 ?
C92 C91 H91B . . 109.5 ?
H91A C91 H91B . . 109.5 ?
C92 C91 H91C . . 109.5 ?
H91A C91 H91C . . 109.5 ?
H91B C91 H91C . . 109.5 ?
C91 C92 C93 . . 116.1(9) ?
C91 C92 H92A . . 108.3 ?
C93 C92 H92A . . 108.3 ?
C91 C92 H92B . . 108.3 ?
C93 C92 H92B . . 108.3 ?
H92A C92 H92B . . 107.4 ?
C93 C93 C92 2_766 . 116.7(12) ?
C93 C93 H93A 2_766 . 108.1 ?
C92 C93 H93A . . 108.1 ?
C93 C93 H93B 2_766 . 108.1 ?
C92 C93 H93B . . 108.1 ?
H93A C93 H93B . . 107.3 ?
C92A C91A H91D . . 109.5 ?
C92A C91A H91E . . 109.5 ?
H91D C91A H91E . . 109.5 ?
C92A C91A H91F . . 109.5 ?
H91D C91A H91F . . 109.5 ?
H91E C91A H91F . . 109.5 ?
C91A C92A C93A . . 115.(2) ?
C91A C92A H92C . . 108.4 ?
C93A C92A H92C . . 108.4 ?
C91A C92A H92D . . 108.4 ?
C93A C92A H92D . . 108.4 ?
H92C C92A H92D . . 107.5 ?
C92A C93A C93A . 2_766 95.(3) ?
C92A C93A H93C . . 112.7 ?
C93A C93A H93C 2_766 . 112.7 ?
C92A C93A H93D . . 112.7 ?
C93A C93A H93D 2_766 . 112.7 ?
H93C C93A H93D . . 110.2 ?

loop_
_geom_bond_atom_site_label_1
_geom_bond_atom_site_label_2
_geom_bond_site_symmetry_2
_geom_bond_distance
_geom_bond_publ_flag
B1 O1 . 1.487(6) ?
B1 C71 . 1.660(6) ?
B1 C61 . 1.660(6) ?
B1 C81 . 1.669(6) ?
N1 C1 . 1.358(5) ?
N1 C2 . 1.398(5) ?
N1 C4 . 1.499(5) ?
N2 C1 . 1.360(5) ?
N2 C3 . 1.383(5) ?
N2 C9 . 1.504(5) ?
O1 Si1 . 1.588(3) ?
Si1 C1 . 1.955(4) ?
Si1 Si3 . 2.3766(16) ?
Si1 Si2 . 2.3813(16) ?
Si2 C21 . 1.904(4) ?
Si2 C31 . 1.904(4) ?
Si2 Si3 . 2.4269(15) ?
Si3 C41 . 1.908(4) ?
Si3 C51 . 1.911(4) ?
C2 C3 . 1.366(6) ?
C2 C7 . 1.489(6) ?
C3 C8 . 1.482(6) ?
C4 C5 . 1.521(6) ?
C4 C6 . 1.532(6) ?
C4 H4 . 1.0 ?
C5 H5A . 0.98 ?
C5 H5B . 0.98 ?
C5 H5C . 0.98 ?
C6 H6A . 0.98 ?
C6 H6B . 0.98 ?
C6 H6C . 0.98 ?
C7 H7A . 0.98 ?
C7 H7B . 0.98 ?
C7 H7C . 0.98 ?
C8 H8A . 0.98 ?
C8 H8B . 0.98 ?
C8 H8C . 0.98 ?
C9 C11 . 1.522(6) ?
C9 C10 . 1.526(6) ?
C9 H9 . 1.0 ?
C10 H10A . 0.98 ?
C10 H10B . 0.98 ?
C10 H10C . 0.98 ?
C11 H11A . 0.98 ?
C11 H11B . 0.98 ?
C11 H11C . 0.98 ?
C21 C26 . 1.406(6) ?
C21 C22 . 1.423(6) ?
C22 C23 . 1.379(6) ?
C22 C27 . 1.522(6) ?
C23 C24 . 1.380(7) ?
C23 H23 . 0.95 ?
C24 C25 . 1.397(7) ?
C24 C28 . 1.517(6) ?
C25 C26 . 1.394(6) ?
C25 H25 . 0.95 ?
C26 C29 . 1.508(6) ?
C27 H27A . 0.98 ?
C27 H27B . 0.98 ?
C27 H27C . 0.98 ?
C28 H28A . 0.98 ?
C28 H28B . 0.98 ?
C28 H28C . 0.98 ?
C29 H29A . 0.98 ?
C29 H29B . 0.98 ?
C29 H29C . 0.98 ?
C31 C36 . 1.412(6) ?
C31 C32 . 1.419(6) ?
C32 C33 . 1.383(6) ?
C32 C37 . 1.508(6) ?
C33 C34 . 1.400(7) ?
C33 H33 . 0.95 ?
C34 C35 . 1.395(6) ?
C34 C38 . 1.505(6) ?
C35 C36 . 1.388(6) ?
C35 H35 . 0.95 ?
C36 C39 . 1.511(6) ?
C37 H37A . 0.98 ?
C37 H37B . 0.98 ?
C37 H37C . 0.98 ?
C38 H38A . 0.98 ?
C38 H38B . 0.98 ?
C38 H38C . 0.98 ?
C39 H39A . 0.98 ?
C39 H39B . 0.98 ?
C39 H39C . 0.98 ?
C41 C46 . 1.415(6) ?
C41 C42 . 1.424(6) ?
C42 C43 . 1.388(6) ?
C42 C47 . 1.515(6) ?
C43 C44 . 1.391(7) ?
C43 H43 . 0.95 ?
C44 C45 . 1.376(7) ?
C44 C48 . 1.516(7) ?
C45 C46 . 1.398(6) ?
C45 H45 . 0.95 ?
C46 C49 . 1.510(6) ?
C47 H47A . 0.98 ?
C47 H47B . 0.98 ?
C47 H47C . 0.98 ?
C48 H48A . 0.98 ?
C48 H48B . 0.98 ?
C48 H48C . 0.98 ?
C49 H49A . 0.98 ?
C49 H49B . 0.98 ?
C49 H49C . 0.98 ?
C51 C52 . 1.400(6) ?
C51 C56 . 1.432(6) ?
C52 C53 . 1.413(6) ?
C52 C57 . 1.511(6) ?
C53 C54 . 1.380(6) ?
C53 H53 . 0.95 ?
C54 C55 . 1.389(7) ?
C54 C58 . 1.518(6) ?
C55 C56 . 1.387(6) ?
C55 H55 . 0.95 ?
C56 C59 . 1.502(6) ?
C57 H57A . 0.98 ?
C57 H57B . 0.98 ?
C57 H57C . 0.98 ?
C58 H58A . 0.98 ?
C58 H58B . 0.98 ?
C58 H58C . 0.98 ?
C59 H59A . 0.98 ?
C59 H59B . 0.98 ?
C59 H59C . 0.98 ?
C61 C62 . 1.379(6) ?
C61 C66 . 1.394(6) ?
C62 F62 . 1.363(5) ?
C62 C63 . 1.380(6) ?
C63 F63 . 1.359(5) ?
C63 C64 . 1.369(6) ?
C64 C65 . 1.376(6) ?
C64 H64 . 0.95 ?
C65 F65 . 1.361(5) ?
C65 C66 . 1.372(6) ?
C66 F66 . 1.355(5) ?
C71 C72 . 1.378(6) ?
C71 C76 . 1.389(5) ?
C72 F72 . 1.354(4) ?
C72 C73 . 1.384(6) ?
C73 F73 . 1.355(5) ?
C73 C74 . 1.370(6) ?
C74 C75 . 1.372(6) ?
C74 H74 . 0.95 ?
C75 F75 . 1.362(5) ?
C75 C76 . 1.377(6) ?
C76 F76 . 1.365(5) ?
C81 C86 . 1.390(6) ?
C81 C82 . 1.397(6) ?
C82 F82 . 1.351(5) ?
C82 C83 . 1.375(6) ?
C83 F83 . 1.357(5) ?
C83 C84 . 1.376(6) ?
C84 C85 . 1.375(6) ?
C84 H84 . 0.95 ?
C85 F85 . 1.357(5) ?
C85 C86 . 1.377(6) ?
C86 F86 . 1.353(5) ?
C91 C92 . 1.486(10) ?
C91 H91A . 0.98 ?
C91 H91B . 0.98 ?
C91 H91C . 0.98 ?
C92 C93 . 1.516(11) ?
C92 H92A . 0.99 ?
C92 H92B . 0.99 ?
C93 C93 2_766 1.49(2) ?
C93 H93A . 0.99 ?
C93 H93B . 0.99 ?
C91A C92A . 1.503(16) ?
C91A H91D . 0.98 ?
C91A H91E . 0.98 ?
C91A H91F . 0.98 ?
C92A C93A . 1.516(17) ?
C92A H92C . 0.99 ?
C92A H92D . 0.99 ?
C93A C93A 2_766 1.89(8) ?
C93A H93C . 0.99 ?
C93A H93D . 0.99 ?

loop_
_geom_torsion_atom_site_label_1
_geom_torsion_atom_site_label_2
_geom_torsion_atom_site_label_3
_geom_torsion_atom_site_label_4
_geom_torsion_site_symmetry_1
_geom_torsion_site_symmetry_2
_geom_torsion_site_symmetry_3
_geom_torsion_site_symmetry_4
_geom_torsion
_geom_torsion_publ_flag
C2 N1 C1 N2 . . . . -0.9(5) ?
C4 N1 C1 N2 . . . . 176.1(3) ?
C2 N1 C1 Si1 . . . . 162.7(3) ?
C4 N1 C1 Si1 . . . . -20.4(6) ?
C3 N2 C1 N1 . . . . 0.5(5) ?
C9 N2 C1 N1 . . . . -176.3(4) ?
C3 N2 C1 Si1 . . . . -163.8(3) ?
C9 N2 C1 Si1 . . . . 19.5(6) ?
C1 N1 C2 C3 . . . . 1.0(5) ?
C4 N1 C2 C3 . . . . -176.0(4) ?
C1 N1 C2 C7 . . . . -174.0(4) ?
C4 N1 C2 C7 . . . . 9.1(7) ?
N1 C2 C3 N2 . . . . -0.6(5) ?
C7 C2 C3 N2 . . . . 174.1(4) ?
N1 C2 C3 C8 . . . . -179.6(4) ?
C7 C2 C3 C8 . . . . -4.9(8) ?
C1 N2 C3 C2 . . . . 0.0(5) ?
C9 N2 C3 C2 . . . . 176.8(4) ?
C1 N2 C3 C8 . . . . 179.1(4) ?
C9 N2 C3 C8 . . . . -4.1(7) ?
C1 N1 C4 C5 . . . . -107.7(4) ?
C2 N1 C4 C5 . . . . 68.8(5) ?
C1 N1 C4 C6 . . . . 125.6(4) ?
C2 N1 C4 C6 . . . . -57.9(5) ?
C1 N2 C9 C11 . . . . -110.5(4) ?
C3 N2 C9 C11 . . . . 73.1(5) ?
C1 N2 C9 C10 . . . . 123.3(4) ?
C3 N2 C9 C10 . . . . -53.1(5) ?
C26 C21 C22 C23 . . . . 4.7(6) ?
Si2 C21 C22 C23 . . . . -170.4(3) ?
C26 C21 C22 C27 . . . . -173.2(4) ?
Si2 C21 C22 C27 . . . . 11.8(5) ?
C21 C22 C23 C24 . . . . -0.3(7) ?
C27 C22 C23 C24 . . . . 177.7(4) ?
C22 C23 C24 C25 . . . . -4.2(7) ?
C22 C23 C24 C28 . . . . 174.3(5) ?
C23 C24 C25 C26 . . . . 4.3(7) ?
C28 C24 C25 C26 . . . . -174.2(5) ?
C24 C25 C26 C21 . . . . 0.1(7) ?
C24 C25 C26 C29 . . . . -178.6(4) ?
C22 C21 C26 C25 . . . . -4.6(6) ?
Si2 C21 C26 C25 . . . . 170.3(3) ?
C22 C21 C26 C29 . . . . 174.1(4) ?
Si2 C21 C26 C29 . . . . -11.0(6) ?
C36 C31 C32 C33 . . . . -7.6(6) ?
Si2 C31 C32 C33 . . . . 167.6(3) ?
C36 C31 C32 C37 . . . . 169.4(4) ?
Si2 C31 C32 C37 . . . . -15.3(6) ?
C31 C32 C33 C34 . . . . 1.6(7) ?
C37 C32 C33 C34 . . . . -175.6(4) ?
C32 C33 C34 C35 . . . . 3.4(7) ?
C32 C33 C34 C38 . . . . -178.5(4) ?
C33 C34 C35 C36 . . . . -2.2(7) ?
C38 C34 C35 C36 . . . . 179.7(4) ?
C34 C35 C36 C31 . . . . -4.0(7) ?
C34 C35 C36 C39 . . . . 169.9(4) ?
C32 C31 C36 C35 . . . . 8.8(6) ?
Si2 C31 C36 C35 . . . . -166.0(3) ?
C32 C31 C36 C39 . . . . -164.7(4) ?
Si2 C31 C36 C39 . . . . 20.4(6) ?
C46 C41 C42 C43 . . . . -4.0(6) ?
Si3 C41 C42 C43 . . . . 175.9(3) ?
C46 C41 C42 C47 . . . . 174.2(4) ?
Si3 C41 C42 C47 . . . . -5.8(5) ?
C41 C42 C43 C44 . . . . 1.5(7) ?
C47 C42 C43 C44 . . . . -176.8(4) ?
C42 C43 C44 C45 . . . . 2.0(7) ?
C42 C43 C44 C48 . . . . 179.6(5) ?
C43 C44 C45 C46 . . . . -2.9(8) ?
C48 C44 C45 C46 . . . . 179.6(5) ?
C44 C45 C46 C41 . . . . 0.2(7) ?
C44 C45 C46 C49 . . . . -179.5(4) ?
C42 C41 C46 C45 . . . . 3.2(6) ?
Si3 C41 C46 C45 . . . . -176.8(3) ?
C42 C41 C46 C49 . . . . -177.0(4) ?
Si3 C41 C46 C49 . . . . 3.0(6) ?
C56 C51 C52 C53 . . . . 3.7(6) ?
Si3 C51 C52 C53 . . . . -178.7(3) ?
C56 C51 C52 C57 . . . . -173.5(4) ?
Si3 C51 C52 C57 . . . . 4.1(6) ?
C51 C52 C53 C54 . . . . -1.9(7) ?
C57 C52 C53 C54 . . . . 175.5(4) ?
C52 C53 C54 C55 . . . . -0.5(7) ?
C52 C53 C54 C58 . . . . 179.9(4) ?
C53 C54 C55 C56 . . . . 1.0(7) ?
C58 C54 C55 C56 . . . . -179.4(4) ?
C54 C55 C56 C51 . . . . 0.9(7) ?
C54 C55 C56 C59 . . . . -177.3(4) ?
C52 C51 C56 C55 . . . . -3.2(6) ?
Si3 C51 C56 C55 . . . . 179.0(3) ?
C52 C51 C56 C59 . . . . 174.9(4) ?
Si3 C51 C56 C59 . . . . -2.9(5) ?
O1 B1 C61 C62 . . . . -113.4(5) ?
C71 B1 C61 C62 . . . . 12.3(6) ?
C81 B1 C61 C62 . . . . 126.5(4) ?
O1 B1 C61 C66 . . . . 64.3(5) ?
C71 B1 C61 C66 . . . . -170.0(4) ?
C81 B1 C61 C66 . . . . -55.8(5) ?
C66 C61 C62 F62 . . . . -177.0(4) ?
B1 C61 C62 F62 . . . . 0.8(6) ?
C66 C61 C62 C63 . . . . 2.4(6) ?
B1 C61 C62 C63 . . . . -179.8(4) ?
F62 C62 C63 F63 . . . . -1.0(6) ?
C61 C62 C63 F63 . . . . 179.6(4) ?
F62 C62 C63 C64 . . . . 177.3(4) ?
C61 C62 C63 C64 . . . . -2.2(7) ?
F63 C63 C64 C65 . . . . 179.3(4) ?
C62 C63 C64 C65 . . . . 1.0(7) ?
C63 C64 C65 F65 . . . . -178.5(4) ?
C63 C64 C65 C66 . . . . -0.4(7) ?
F65 C65 C66 F66 . . . . -0.6(6) ?
C64 C65 C66 F66 . . . . -178.7(4) ?
F65 C65 C66 C61 . . . . 179.0(4) ?
C64 C65 C66 C61 . . . . 0.8(7) ?
C62 C61 C66 F66 . . . . 177.8(4) ?
B1 C61 C66 F66 . . . . -0.2(6) ?
C62 C61 C66 C65 . . . . -1.8(6) ?
B1 C61 C66 C65 . . . . -179.8(4) ?
O1 B1 C71 C72 . . . . 174.9(4) ?
C61 B1 C71 C72 . . . . 54.0(5) ?
C81 B1 C71 C72 . . . . -66.7(5) ?
O1 B1 C71 C76 . . . . -11.3(6) ?
C61 B1 C71 C76 . . . . -132.2(4) ?
C81 B1 C71 C76 . . . . 107.1(4) ?
C76 C71 C72 F72 . . . . -176.4(3) ?
B1 C71 C72 F72 . . . . -1.9(6) ?
C76 C71 C72 C73 . . . . 5.1(6) ?
B1 C71 C72 C73 . . . . 179.7(4) ?
F72 C72 C73 F73 . . . . -1.4(6) ?
C71 C72 C73 F73 . . . . 177.1(4) ?
F72 C72 C73 C74 . . . . 176.9(4) ?
C71 C72 C73 C74 . . . . -4.6(7) ?
F73 C73 C74 C75 . . . . 179.5(4) ?
C72 C73 C74 C75 . . . . 1.3(6) ?
C73 C74 C75 F75 . . . . -177.8(4) ?
C73 C74 C75 C76 . . . . 0.9(6) ?
F75 C75 C76 F76 . . . . -0.4(6) ?
C74 C75 C76 F76 . . . . -179.1(4) ?
F75 C75 C76 C71 . . . . 178.7(4) ?
C74 C75 C76 C71 . . . . 0.0(7) ?
C72 C71 C76 F76 . . . . 176.2(3) ?
B1 C71 C76 F76 . . . . 2.0(6) ?
C72 C71 C76 C75 . . . . -2.9(6) ?
B1 C71 C76 C75 . . . . -177.0(4) ?
O1 B1 C81 C86 . . . . 51.8(5) ?
C71 B1 C81 C86 . . . . -69.8(5) ?
C61 B1 C81 C86 . . . . 169.8(4) ?
O1 B1 C81 C82 . . . . -127.8(4) ?
C71 B1 C81 C82 . . . . 110.5(5) ?
C61 B1 C81 C82 . . . . -9.9(6) ?
C86 C81 C82 F82 . . . . 177.1(4) ?
B1 C81 C82 F82 . . . . -3.2(7) ?
C86 C81 C82 C83 . . . . -3.3(6) ?
B1 C81 C82 C83 . . . . 176.3(4) ?
F82 C82 C83 F83 . . . . 0.2(6) ?
C81 C82 C83 F83 . . . . -179.4(4) ?
F82 C82 C83 C84 . . . . 180.0(4) ?
C81 C82 C83 C84 . . . . 0.4(7) ?
F83 C83 C84 C85 . . . . -177.9(4) ?
C82 C83 C84 C85 . . . . 2.3(7) ?
C83 C84 C85 F85 . . . . 179.0(4) ?
C83 C84 C85 C86 . . . . -1.9(7) ?
F85 C85 C86 F86 . . . . -3.1(6) ?
C84 C85 C86 F86 . . . . 177.8(4) ?
F85 C85 C86 C81 . . . . 177.8(4) ?
C84 C85 C86 C81 . . . . -1.3(7) ?
C82 C81 C86 F86 . . . . -175.3(4) ?
B1 C81 C86 F86 . . . . 5.0(6) ?
C82 C81 C86 C85 . . . . 3.8(6) ?
B1 C81 C86 C85 . . . . -175.9(4) ?
C91 C92 C93 C93 . . . 2_766 -170.2(15) ?
C91A C92A C93A C93A . . . 2_766 161.(3) ?
